data_2235516
loop_
_publ_author_name
'Fun, Hoong-Kun'
'Chantrapromma, Suchada'
'Nilwanna, Boonlerd'
'Kobkeatthawin, Thawanrat'

_publ_section_title
;
 (<i>E</i>)-1-(2,4-Dinitrophenyl)-2-[1-(3-methoxyphenyl)ethylidene]hydrazine
;
_journal_coeditor_code IS5147
_journal_issue 7
_journal_name_full 'Acta Crystallographica Section E'
_journal_page_first o2144
_journal_page_last o2145
_journal_paper_doi 10.1107/S1600536812026979
_journal_volume 68
_journal_year 2012
_chemical_formula_iupac 'C15 H14 N4 O5'
_chemical_formula_moiety 'C15 H14 N4 O5'
_chemical_formula_sum 'C15 H14 N4 O5'
_chemical_formula_weight 330.30
_chemical_name_systematic
;
(<i>E</i>)-1-(2,4-Dinitrophenyl)-2-[1-(3-methoxyphenyl)ethylidene]hydrazine
;
_space_group_IT_number 2
_symmetry_cell_setting triclinic
_symmetry_space_group_name_Hall '-P 1'
_symmetry_space_group_name_H-M 'P -1'
_atom_sites_solution_hydrogens geom
_atom_sites_solution_primary direct
_atom_sites_solution_secondary difmap
_audit_creation_method SHELXL-97
_cell_angle_alpha 76.034(4)
_cell_angle_beta 89.531(4)
_cell_angle_gamma 84.052(4)
_cell_formula_units_Z 4
_cell_length_a 7.5612(13)
_cell_length_b 10.4517(18)
_cell_length_c 19.516(3)
_cell_measurement_reflns_used 7846
_cell_measurement_temperature 100
_cell_measurement_theta_max 29.00
_cell_measurement_theta_min 1.08
_cell_volume 1488.4(4)
_computing_cell_refinement 'SAINT (Bruker, 2009)'
_computing_data_collection 'APEX2 (Bruker, 2009)'
_computing_data_reduction 'SAINT (Bruker, 2009)'
_computing_molecular_graphics 'SHELXTL (Sheldrick, 2008)'
_computing_publication_material 'SHELXTL (Sheldrick, 2008) and PLATON (Spek, 2009)'
_computing_structure_refinement 'SHELXTL (Sheldrick, 2008)'
_computing_structure_solution 'SHELXTL (Sheldrick, 2008)'
_diffrn_ambient_temperature 100
_diffrn_measured_fraction_theta_full 0.990
_diffrn_measured_fraction_theta_max 0.990
_diffrn_measurement_device_type
;
Bruker SMART APEXII DUO CCD area-detector
;
_diffrn_measurement_method '\f and \w scans'
_diffrn_radiation_monochromator graphite
_diffrn_radiation_source 'fine-focus sealed tube'
_diffrn_radiation_type MoK\a
_diffrn_radiation_wavelength 0.71073
_diffrn_reflns_av_R_equivalents 0.0000
_diffrn_reflns_av_sigmaI/netI 0.0775
_diffrn_reflns_limit_h_max 10
_diffrn_reflns_limit_h_min -10
_diffrn_reflns_limit_k_max 14
_diffrn_reflns_limit_k_min -13
_diffrn_reflns_limit_l_max 26
_diffrn_reflns_limit_l_min -12
_diffrn_reflns_number 7846
_diffrn_reflns_theta_full 29.00
_diffrn_reflns_theta_max 29.00
_diffrn_reflns_theta_min 1.08
_diffrn_standards_number 0
_exptl_absorpt_coefficient_mu 0.113
_exptl_absorpt_correction_T_max 0.9942
_exptl_absorpt_correction_T_min 0.9640
_exptl_absorpt_correction_type multi-scan
_exptl_absorpt_process_details '(<i>SADABS</i>; Bruker, 2009)'
_exptl_crystal_colour Orange
_exptl_crystal_density_diffrn 1.474
_exptl_crystal_density_method 'not measured'
_exptl_crystal_description Plate
_exptl_crystal_F_000 688
_exptl_crystal_size_max 0.33
_exptl_crystal_size_mid 0.14
_exptl_crystal_size_min 0.05
_refine_diff_density_max 0.533
_refine_diff_density_min -0.588
_refine_ls_extinction_method none
_refine_ls_goodness_of_fit_ref 1.110
_refine_ls_hydrogen_treatment mixed
_refine_ls_matrix_type full
_refine_ls_number_parameters 444
_refine_ls_number_reflns 7846
_refine_ls_number_restraints 2
_refine_ls_restrained_S_all 1.109
_refine_ls_R_factor_all 0.1195
_refine_ls_R_factor_gt 0.0862
_refine_ls_shift/su_max 0.001
_refine_ls_shift/su_mean 0.001
_refine_ls_structure_factor_coef Fsqd
_refine_ls_weighting_details 'calc w=1/[\s^2^(Fo^2^)+(0.1531P)^2^+2.3630P] where P=(Fo^2^+2Fc^2^)/3'
_refine_ls_weighting_scheme calc
_refine_ls_wR_factor_gt 0.2645
_refine_ls_wR_factor_ref 0.2959
_reflns_number_gt 5592
_reflns_number_total 7846
_reflns_threshold_expression I>2\s(I)
_cod_data_source_file is5147.cif
_cod_data_source_block I
_cod_database_code 2235516
_cod_database_fobs_code 2235516

loop_
_symmetry_equiv_pos_as_xyz
'x, y, z'
'-x, -y, -z'

loop_
_atom_site_type_symbol
_atom_site_label
_atom_site_fract_x
_atom_site_fract_y
_atom_site_fract_z
_atom_site_U_iso_or_equiv
_atom_site_adp_type
_atom_site_calc_flag
_atom_site_refinement_flags
_atom_site_occupancy
_atom_site_symmetry_multiplicity
O O1A 0.5983(4) 0.0757(3) 0.79029(14) 0.0199(6) Uani d . 1 1
O O2A 0.7040(4) -0.0325(3) 0.89291(14) 0.0181(6) Uani d . 1 1
O O3A 0.6439(4) 0.1398(3) 1.09429(14) 0.0196(6) Uani d . 1 1
O O4A 0.4793(4) 0.3241(3) 1.09095(15) 0.0233(6) Uani d . 1 1
O O5A -0.0748(4) 0.8559(3) 0.67880(16) 0.0231(6) Uani d . 1 1
N N1A 0.4046(4) 0.3030(3) 0.77458(15) 0.0128(6) Uani d D 1 1
H H1NA 0.442(6) 0.238(3) 0.756(2) 0.019 Uiso d D 1 1
N N2A 0.3056(4) 0.4176(3) 0.73966(16) 0.0146(6) Uani d . 1 1
N N3A 0.6176(4) 0.0642(3) 0.85475(16) 0.0136(6) Uani d . 1 1
N N4A 0.5456(4) 0.2375(3) 1.06297(16) 0.0154(6) Uani d . 1 1
C C1A 0.4380(5) 0.2851(4) 0.84447(18) 0.0127(7) Uani d . 1 1
C C2A 0.5381(4) 0.1691(4) 0.88527(18) 0.0125(6) Uani d . 1 1
C C3A 0.5721(4) 0.1543(4) 0.95672(18) 0.0126(7) Uani d . 1 1
H H3A 0.6389 0.0787 0.9827 0.015 Uiso calc R 1 1
C C4A 0.5064(4) 0.2520(4) 0.98843(18) 0.0128(7) Uani d . 1 1
C C5A 0.4078(5) 0.3681(4) 0.95041(19) 0.0152(7) Uani d . 1 1
H H5A 0.3643 0.4335 0.9730 0.018 Uiso calc R 1 1
C C6A 0.3764(5) 0.3842(4) 0.87965(18) 0.0139(7) Uani d . 1 1
H H6A 0.3131 0.4620 0.8542 0.017 Uiso calc R 1 1
C C7A 0.2916(5) 0.4404(4) 0.67163(18) 0.0131(7) Uani d . 1 1
C C8A 0.3760(5) 0.3548(4) 0.62647(19) 0.0183(7) Uani d . 1 1
H H8A 0.4529 0.2834 0.6552 0.027 Uiso calc R 1 1
H H8B 0.4442 0.4068 0.5905 0.027 Uiso calc R 1 1
H H8C 0.2853 0.3194 0.6048 0.027 Uiso calc R 1 1
C C9A 0.1823(5) 0.5658(4) 0.63623(18) 0.0138(7) Uani d . 1 1
C C10A 0.1036(5) 0.6493(4) 0.67685(19) 0.0157(7) Uani d . 1 1
H H10A 0.1173 0.6256 0.7257 0.019 Uiso calc R 1 1
C C11A 0.0055(5) 0.7671(4) 0.6442(2) 0.0168(7) Uani d . 1 1
C C12A -0.0155(5) 0.8030(4) 0.5704(2) 0.0207(8) Uani d . 1 1
H H12A -0.0797 0.8830 0.5483 0.025 Uiso calc R 1 1
C C13A 0.0596(6) 0.7191(4) 0.5309(2) 0.0227(8) Uani d . 1 1
H H13A 0.0440 0.7424 0.4821 0.027 Uiso calc R 1 1
C C14A 0.1580(5) 0.6005(4) 0.56287(19) 0.0189(8) Uani d . 1 1
H H14A 0.2075 0.5445 0.5357 0.023 Uiso calc R 1 1
C C15A -0.0621(5) 0.8217(4) 0.7541(2) 0.0223(8) Uani d . 1 1
H H15A -0.1352 0.8862 0.7723 0.033 Uiso calc R 1 1
H H15B 0.0593 0.8200 0.7686 0.033 Uiso calc R 1 1
H H15C -0.1019 0.7358 0.7720 0.033 Uiso calc R 1 1
O O1B 0.3655(4) 0.3835(3) 0.45297(14) 0.0202(6) Uani d . 1 1
O O2B 0.4931(4) 0.1929(3) 0.51179(14) 0.0258(7) Uani d . 1 1
O O3B 0.8328(4) -0.0989(3) 0.39840(15) 0.0215(6) Uani d . 1 1
O O4B 0.7842(4) -0.0858(3) 0.28765(15) 0.0234(6) Uani d . 1 1
O O5B 0.1203(4) 0.6180(3) -0.00270(14) 0.0187(6) Uani d . 1 1
N N1B 0.3221(4) 0.4301(3) 0.31624(16) 0.0150(6) Uani d D 1 1
H H1NB 0.288(6) 0.456(5) 0.3542(17) 0.022 Uiso d D 1 1
N N2B 0.2573(4) 0.4970(3) 0.25056(16) 0.0140(6) Uani d . 1 1
N N3B 0.4467(4) 0.2707(3) 0.45574(16) 0.0161(6) Uani d . 1 1
N N4B 0.7603(4) -0.0432(3) 0.34084(17) 0.0167(6) Uani d . 1 1
C C1B 0.4252(4) 0.3144(4) 0.32377(18) 0.0124(7) Uani d . 1 1
C C2B 0.4874(5) 0.2337(4) 0.39022(18) 0.0121(6) Uani d . 1 1
C C3B 0.5970(5) 0.1153(4) 0.39627(19) 0.0136(7) Uani d . 1 1
H H3B 0.6383 0.0645 0.4402 0.016 Uiso calc R 1 1
C C4B 0.6422(4) 0.0759(4) 0.33599(18) 0.0128(7) Uani d . 1 1
C C5B 0.5822(5) 0.1513(4) 0.26873(19) 0.0145(7) Uani d . 1 1
H H5B 0.6129 0.1218 0.2285 0.017 Uiso calc R 1 1
C C6B 0.4787(5) 0.2677(4) 0.26357(18) 0.0131(7) Uani d . 1 1
H H6B 0.4418 0.3185 0.2191 0.016 Uiso calc R 1 1
C C7B 0.1651(4) 0.6103(4) 0.24548(18) 0.0129(7) Uani d . 1 1
C C8B 0.1308(5) 0.6726(4) 0.3065(2) 0.0193(8) Uani d . 1 1
H H8D 0.1039 0.6061 0.3475 0.029 Uiso calc R 1 1
H H8E 0.0319 0.7399 0.2952 0.029 Uiso calc R 1 1
H H8F 0.2345 0.7117 0.3160 0.029 Uiso calc R 1 1
C C9B 0.0979(5) 0.6790(4) 0.17307(19) 0.0136(7) Uani d . 1 1
C C10B 0.1345(5) 0.6197(4) 0.11704(19) 0.0144(7) Uani d . 1 1
H H10B 0.2000 0.5369 0.1250 0.017 Uiso calc R 1 1
C C11B 0.0731(5) 0.6842(4) 0.0492(2) 0.0147(7) Uani d . 1 1
C C12B -0.0255(5) 0.8084(4) 0.0359(2) 0.0170(7) Uani d . 1 1
H H12B -0.0668 0.8509 -0.0095 0.020 Uiso calc R 1 1
C C13B -0.0604(5) 0.8667(4) 0.0919(2) 0.0183(7) Uani d . 1 1
H H13B -0.1250 0.9498 0.0838 0.022 Uiso calc R 1 1
C C14B -0.0003(5) 0.8030(4) 0.1601(2) 0.0166(7) Uani d . 1 1
H H14B -0.0259 0.8434 0.1971 0.020 Uiso calc R 1 1
C C15B 0.0306(6) 0.6672(4) -0.0701(2) 0.0216(8) Uani d . 1 1
H H15D 0.0630 0.6079 -0.0998 0.032 Uiso calc R 1 1
H H15E 0.0645 0.7535 -0.0919 0.032 Uiso calc R 1 1
H H15F -0.0957 0.6730 -0.0635 0.032 Uiso calc R 1 1

loop_
_atom_site_aniso_label
_atom_site_aniso_U_11
_atom_site_aniso_U_22
_atom_site_aniso_U_33
_atom_site_aniso_U_12
_atom_site_aniso_U_13
_atom_site_aniso_U_23
O1A 0.0298(14) 0.0200(14) 0.0094(12) 0.0053(11) -0.0047(10) -0.0060(10)
O2A 0.0204(13) 0.0123(13) 0.0192(13) 0.0049(10) -0.0053(10) -0.0018(10)
O3A 0.0217(13) 0.0195(14) 0.0148(12) 0.0016(11) -0.0053(10) -0.0002(11)
O4A 0.0352(16) 0.0217(15) 0.0124(12) 0.0048(12) -0.0008(11) -0.0064(11)
O5A 0.0258(14) 0.0187(15) 0.0221(14) 0.0074(11) -0.0007(11) -0.0040(12)
N1A 0.0162(14) 0.0105(14) 0.0102(14) 0.0036(11) -0.0039(11) -0.0015(11)
N2A 0.0177(14) 0.0137(15) 0.0113(14) 0.0022(12) -0.0046(11) -0.0023(12)
N3A 0.0145(14) 0.0131(15) 0.0129(14) 0.0011(11) -0.0005(11) -0.0038(12)
N4A 0.0208(15) 0.0144(15) 0.0106(14) -0.0020(12) 0.0000(11) -0.0021(12)
C1A 0.0143(15) 0.0129(17) 0.0114(16) -0.0030(13) 0.0018(12) -0.0031(13)
C2A 0.0142(15) 0.0134(17) 0.0103(15) 0.0000(12) 0.0020(12) -0.0045(13)
C3A 0.0116(15) 0.0131(17) 0.0123(16) -0.0022(12) 0.0000(12) -0.0012(13)
C4A 0.0129(15) 0.0132(17) 0.0106(15) -0.0007(13) -0.0003(12) 0.0001(13)
C5A 0.0189(17) 0.0141(18) 0.0124(16) -0.0002(13) 0.0016(13) -0.0036(13)
C6A 0.0174(16) 0.0116(17) 0.0114(16) 0.0028(13) -0.0007(12) -0.0020(13)
C7A 0.0159(16) 0.0121(17) 0.0110(15) -0.0006(13) -0.0008(12) -0.0026(13)
C8A 0.0268(19) 0.0173(19) 0.0099(16) 0.0026(15) -0.0002(13) -0.0037(14)
C9A 0.0156(16) 0.0128(17) 0.0111(16) -0.0013(13) -0.0036(12) 0.0005(13)
C10A 0.0178(16) 0.0157(18) 0.0129(16) -0.0044(14) -0.0027(13) -0.0011(14)
C11A 0.0150(16) 0.0164(18) 0.0191(18) -0.0014(14) 0.0014(13) -0.0047(15)
C12A 0.0229(19) 0.0181(19) 0.0172(18) 0.0029(15) -0.0048(14) 0.0015(15)
C13A 0.029(2) 0.025(2) 0.0107(17) -0.0002(16) -0.0047(14) 0.0008(15)
C14A 0.0234(18) 0.021(2) 0.0103(16) 0.0003(15) -0.0016(13) -0.0021(14)
C15A 0.0220(18) 0.024(2) 0.0209(19) 0.0018(16) 0.0050(15) -0.0076(16)
O1B 0.0289(14) 0.0166(14) 0.0147(13) 0.0064(11) 0.0003(10) -0.0066(11)
O2B 0.0438(18) 0.0211(15) 0.0091(12) 0.0063(13) 0.0032(11) -0.0009(11)
O3B 0.0248(14) 0.0194(14) 0.0169(13) 0.0063(11) -0.0050(11) -0.0012(11)
O4B 0.0310(15) 0.0211(15) 0.0178(14) 0.0088(12) -0.0018(11) -0.0089(12)
O5B 0.0233(13) 0.0187(14) 0.0136(13) 0.0026(11) -0.0026(10) -0.0051(11)
N1B 0.0193(15) 0.0147(15) 0.0098(14) 0.0031(12) -0.0009(11) -0.0029(12)
N2B 0.0140(13) 0.0140(15) 0.0118(14) 0.0018(11) 0.0000(11) -0.0001(12)
N3B 0.0212(15) 0.0158(16) 0.0106(14) 0.0002(12) 0.0018(11) -0.0026(12)
N4B 0.0182(14) 0.0141(16) 0.0171(15) 0.0020(12) 0.0006(11) -0.0040(12)
C1B 0.0127(15) 0.0120(17) 0.0126(16) -0.0002(12) 0.0004(12) -0.0034(13)
C2B 0.0152(15) 0.0137(17) 0.0075(15) -0.0005(13) 0.0015(12) -0.0029(13)
C3B 0.0153(16) 0.0132(17) 0.0110(15) -0.0008(13) -0.0004(12) -0.0007(13)
C4B 0.0132(15) 0.0102(16) 0.0136(16) 0.0026(12) -0.0008(12) -0.0019(13)
C5B 0.0146(16) 0.0168(18) 0.0130(16) -0.0019(13) -0.0016(12) -0.0048(14)
C6B 0.0165(16) 0.0121(17) 0.0088(15) 0.0003(13) -0.0015(12) 0.0005(13)
C7B 0.0114(14) 0.0128(17) 0.0137(16) 0.0007(12) 0.0006(12) -0.0024(13)
C8B 0.0223(18) 0.0192(19) 0.0165(17) 0.0050(15) -0.0016(14) -0.0075(15)
C9B 0.0122(15) 0.0140(17) 0.0134(16) -0.0010(13) 0.0002(12) -0.0015(13)
C10B 0.0131(15) 0.0128(17) 0.0160(17) 0.0012(13) 0.0000(12) -0.0019(14)
C11B 0.0137(15) 0.0126(17) 0.0181(17) -0.0028(13) 0.0001(13) -0.0035(14)
C12B 0.0149(16) 0.0154(18) 0.0193(18) 0.0004(13) -0.0034(13) -0.0019(14)
C13B 0.0192(17) 0.0120(17) 0.0211(19) 0.0021(14) 0.0010(14) -0.0006(14)
C14B 0.0169(16) 0.0155(18) 0.0160(17) 0.0005(13) 0.0025(13) -0.0022(14)
C15B 0.026(2) 0.024(2) 0.0146(17) -0.0027(16) -0.0031(14) -0.0044(15)

loop_
_atom_type_symbol
_atom_type_description
_atom_type_scat_dispersion_real
_atom_type_scat_dispersion_imag
_atom_type_scat_source
C C 0.0033 0.0016 'International Tables Vol C Tables 4.2.6.8 and 6.1.1.4'
H H 0.0000 0.0000 'International Tables Vol C Tables 4.2.6.8 and 6.1.1.4'
N N 0.0061 0.0033 'International Tables Vol C Tables 4.2.6.8 and 6.1.1.4'
O O 0.0106 0.0060 'International Tables Vol C Tables 4.2.6.8 and 6.1.1.4'

loop_
_geom_angle_atom_site_label_1
_geom_angle_atom_site_label_2
_geom_angle_atom_site_label_3
_geom_angle
C11A O5A C15A 117.4(3)
C1A N1A N2A 118.3(3)
C1A N1A H1NA 117(3)
N2A N1A H1NA 125(3)
C7A N2A N1A 117.6(3)
O2A N3A O1A 122.0(3)
O2A N3A C2A 119.2(3)
O1A N3A C2A 118.7(3)
O4A N4A O3A 123.7(3)
O4A N4A C4A 117.9(3)
O3A N4A C4A 118.3(3)
N1A C1A C6A 120.4(3)
N1A C1A C2A 122.4(3)
C6A C1A C2A 117.2(3)
C3A C2A C1A 121.1(3)
C3A C2A N3A 116.2(3)
C1A C2A N3A 122.7(3)
C4A C3A C2A 119.3(3)
C4A C3A H3A 120.3
C2A C3A H3A 120.3
C3A C4A C5A 121.7(3)
C3A C4A N4A 119.2(3)
C5A C4A N4A 119.1(3)
C6A C5A C4A 119.2(3)
C6A C5A H5A 120.4
C4A C5A H5A 120.4
C5A C6A C1A 121.4(3)
C5A C6A H6A 119.3
C1A C6A H6A 119.3
N2A C7A C9A 115.5(3)
N2A C7A C8A 126.2(3)
C9A C7A C8A 118.2(3)
C7A C8A H8A 109.5
C7A C8A H8B 109.5
H8A C8A H8B 109.5
C7A C8A H8C 109.5
H8A C8A H8C 109.5
H8B C8A H8C 109.5
C14A C9A C10A 119.8(3)
C14A C9A C7A 120.5(3)
C10A C9A C7A 119.7(3)
C11A C10A C9A 119.9(3)
C11A C10A H10A 120.0
C9A C10A H10A 120.0
O5A C11A C10A 124.5(3)
O5A C11A C12A 115.4(3)
C10A C11A C12A 120.2(4)
C13A C12A C11A 119.6(4)
C13A C12A H12A 120.2
C11A C12A H12A 120.2
C12A C13A C14A 121.0(4)
C12A C13A H13A 119.5
C14A C13A H13A 119.5
C13A C14A C9A 119.5(4)
C13A C14A H14A 120.2
C9A C14A H14A 120.2
O5A C15A H15A 109.5
O5A C15A H15B 109.5
H15A C15A H15B 109.5
O5A C15A H15C 109.5
H15A C15A H15C 109.5
H15B C15A H15C 109.5
C11B O5B C15B 116.8(3)
C1B N1B N2B 119.4(3)
C1B N1B H1NB 118(3)
N2B N1B H1NB 122(3)
C7B N2B N1B 117.2(3)
O2B N3B O1B 122.2(3)
O2B N3B C2B 119.4(3)
O1B N3B C2B 118.4(3)
O4B N4B O3B 122.7(3)
O4B N4B C4B 118.6(3)
O3B N4B C4B 118.6(3)
N1B C1B C6B 120.2(3)
N1B C1B C2B 123.3(3)
C6B C1B C2B 116.4(3)
C3B C2B C1B 122.0(3)
C3B C2B N3B 115.6(3)
C1B C2B N3B 122.3(3)
C4B C3B C2B 118.3(3)
C4B C3B H3B 120.8
C2B C3B H3B 120.8
C3B C4B C5B 122.0(3)
C3B C4B N4B 119.2(3)
C5B C4B N4B 118.8(3)
C6B C5B C4B 119.0(3)
C6B C5B H5B 120.5
C4B C5B H5B 120.5
C5B C6B C1B 122.2(3)
C5B C6B H6B 118.9
C1B C6B H6B 118.9
N2B C7B C9B 115.1(3)
N2B C7B C8B 123.7(3)
C9B C7B C8B 121.2(3)
C7B C8B H8D 109.5
C7B C8B H8E 109.5
H8D C8B H8E 109.5
C7B C8B H8F 109.5
H8D C8B H8F 109.5
H8E C8B H8F 109.5
C14B C9B C10B 119.1(3)
C14B C9B C7B 120.9(3)
C10B C9B C7B 119.9(3)
C11B C10B C9B 120.1(3)
C11B C10B H10B 120.0
C9B C10B H10B 120.0
O5B C11B C10B 115.3(3)
O5B C11B C12B 123.6(3)
C10B C11B C12B 121.0(3)
C13B C12B C11B 118.4(3)
C13B C12B H12B 120.8
C11B C12B H12B 120.8
C12B C13B C14B 121.1(4)
C12B C13B H13B 119.4
C14B C13B H13B 119.4
C9B C14B C13B 120.2(4)
C9B C14B H14B 119.9
C13B C14B H14B 119.9
O5B C15B H15D 109.5
O5B C15B H15E 109.5
H15D C15B H15E 109.5
O5B C15B H15F 109.5
H15D C15B H15F 109.5
H15E C15B H15F 109.5

loop_
_geom_bond_atom_site_label_1
_geom_bond_atom_site_label_2
_geom_bond_distance
O1A N3A 1.243(4)
O2A N3A 1.229(4)
O3A N4A 1.232(4)
O4A N4A 1.228(4)
O5A C11A 1.367(5)
O5A C15A 1.427(5)
N1A C1A 1.353(4)
N1A N2A 1.374(4)
N1A H1NA 0.868(19)
N2A C7A 1.294(5)
N3A C2A 1.447(5)
N4A C4A 1.456(4)
C1A C6A 1.414(5)
C1A C2A 1.425(5)
C2A C3A 1.388(5)
C3A C4A 1.367(5)
C3A H3A 0.9300
C4A C5A 1.402(5)
C5A C6A 1.370(5)
C5A H5A 0.9300
C6A H6A 0.9300
C7A C9A 1.492(5)
C7A C8A 1.496(5)
C8A H8A 0.9600
C8A H8B 0.9600
C8A H8C 0.9600
C9A C14A 1.398(5)
C9A C10A 1.401(5)
C10A C11A 1.382(5)
C10A H10A 0.9300
C11A C12A 1.402(5)
C12A C13A 1.380(6)
C12A H12A 0.9300
C13A C14A 1.386(6)
C13A H13A 0.9300
C14A H14A 0.9300
C15A H15A 0.9600
C15A H15B 0.9600
C15A H15C 0.9600
O1B N3B 1.261(4)
O2B N3B 1.224(4)
O3B N4B 1.236(4)
O4B N4B 1.230(4)
O5B C11B 1.383(5)
O5B C15B 1.438(5)
N1B C1B 1.347(5)
N1B N2B 1.370(4)
N1B H1NB 0.873(19)
N2B C7B 1.293(5)
N3B C2B 1.444(4)
N4B C4B 1.439(5)
C1B C6B 1.418(5)
C1B C2B 1.419(5)
C2B C3B 1.397(5)
C3B C4B 1.367(5)
C3B H3B 0.9300
C4B C5B 1.409(5)
C5B C6B 1.360(5)
C5B H5B 0.9300
C6B H6B 0.9300
C7B C9B 1.489(5)
C7B C8B 1.498(5)
C8B H8D 0.9600
C8B H8E 0.9600
C8B H8F 0.9600
C9B C14B 1.393(5)
C9B C10B 1.394(5)
C10B C11B 1.393(5)
C10B H10B 0.9300
C11B C12B 1.395(5)
C12B C13B 1.384(6)
C12B H12B 0.9300
C13B C14B 1.394(5)
C13B H13B 0.9300
C14B H14B 0.9300
C15B H15D 0.9600
C15B H15E 0.9600
C15B H15F 0.9600

loop_
_geom_hbond_atom_site_label_D
_geom_hbond_atom_site_label_H
_geom_hbond_atom_site_label_A
_geom_hbond_site_symmetry_A
_geom_hbond_distance_DH
_geom_hbond_distance_HA
_geom_hbond_distance_DA
_geom_hbond_angle_DHA
_geom_hbond_publ_flag
N1A H1NA O1A 1_555 0.87(3) 1.94(4) 2.611(4) 133(3) y
N1B H1NB O1B 1_555 0.88(4) 1.96(3) 2.611(4) 130(4) y
C5B H5B O3A 1_554 0.93 2.59 3.462(5) 156 y
C6B H6B O4A 1_554 0.93 2.50 3.277(4) 141 y
C8A H8C O3B 2_656 0.96 2.57 3.376(5) 142 y
C8B H8E O4B 1_465 0.96 2.45 3.402(5) 170 y
C12B H12B O2A 1_464 0.93 2.57 3.447(5) 157 y
C13A H13A O3B 1_465 0.93 2.48 3.204(5) 135 y
C13B H13B O3A 1_464 0.93 2.55 3.448(5) 162 y
C14B H14B O4B 1_465 0.93 2.47 3.338(5) 155 y
C15B H15E O3A 2_666 0.96 2.57 3.301(5) 133 y

loop_
_geom_torsion_atom_site_label_1
_geom_torsion_atom_site_label_2
_geom_torsion_atom_site_label_3
_geom_torsion_atom_site_label_4
_geom_torsion
C1A N1A N2A C7A 172.4(3)
N2A N1A C1A C6A -1.9(5)
N2A N1A C1A C2A 179.5(3)
N1A C1A C2A C3A 179.2(3)
C6A C1A C2A C3A 0.5(5)
N1A C1A C2A N3A 2.5(5)
C6A C1A C2A N3A -176.2(3)
O2A N3A C2A C3A 2.4(5)
O1A N3A C2A C3A -176.6(3)
O2A N3A C2A C1A 179.2(3)
O1A N3A C2A C1A 0.2(5)
C1A C2A C3A C4A 0.8(5)
N3A C2A C3A C4A 177.7(3)
C2A C3A C4A C5A -1.1(5)
C2A C3A C4A N4A -178.7(3)
O4A N4A C4A C3A -177.2(3)
O3A N4A C4A C3A 3.2(5)
O4A N4A C4A C5A 5.2(5)
O3A N4A C4A C5A -174.4(3)
C3A C4A C5A C6A 0.0(5)
N4A C4A C5A C6A 177.6(3)
C4A C5A C6A C1A 1.3(5)
N1A C1A C6A C5A 179.7(3)
C2A C1A C6A C5A -1.5(5)
N1A N2A C7A C9A 179.8(3)
N1A N2A C7A C8A -1.3(5)
N2A C7A C9A C14A 180.0(3)
C8A C7A C9A C14A 1.0(5)
N2A C7A C9A C10A 0.1(5)
C8A C7A C9A C10A -179.0(3)
C14A C9A C10A C11A -1.4(5)
C7A C9A C10A C11A 178.5(3)
C15A O5A C11A C10A -2.6(5)
C15A O5A C11A C12A 178.0(3)
C9A C10A C11A O5A -179.3(3)
C9A C10A C11A C12A 0.1(5)
O5A C11A C12A C13A -179.4(3)
C10A C11A C12A C13A 1.1(6)
C11A C12A C13A C14A -1.0(6)
C12A C13A C14A C9A -0.3(6)
C10A C9A C14A C13A 1.5(6)
C7A C9A C14A C13A -178.4(3)
C1B N1B N2B C7B -177.2(3)
N2B N1B C1B C6B 5.4(5)
N2B N1B C1B C2B -175.2(3)
N1B C1B C2B C3B -178.8(3)
C6B C1B C2B C3B 0.7(5)
N1B C1B C2B N3B -0.9(5)
C6B C1B C2B N3B 178.5(3)
O2B N3B C2B C3B -7.3(5)
O1B N3B C2B C3B 172.1(3)
O2B N3B C2B C1B 174.7(3)
O1B N3B C2B C1B -5.9(5)
C1B C2B C3B C4B -1.2(5)
N3B C2B C3B C4B -179.1(3)
C2B C3B C4B C5B 0.3(5)
C2B C3B C4B N4B 177.7(3)
O4B N4B C4B C3B 171.9(3)
O3B N4B C4B C3B -7.7(5)
O4B N4B C4B C5B -10.6(5)
O3B N4B C4B C5B 169.8(3)
C3B C4B C5B C6B 1.1(5)
N4B C4B C5B C6B -176.3(3)
C4B C5B C6B C1B -1.7(5)
N1B C1B C6B C5B -179.8(3)
C2B C1B C6B C5B 0.8(5)
N1B N2B C7B C9B 179.9(3)
N1B N2B C7B C8B 1.7(5)
N2B C7B C9B C14B -178.8(3)
C8B C7B C9B C14B -0.5(5)
N2B C7B C9B C10B 0.6(5)
C8B C7B C9B C10B 178.9(3)
C14B C9B C10B C11B 0.0(5)
C7B C9B C10B C11B -179.4(3)
C15B O5B C11B C10B 167.7(3)
C15B O5B C11B C12B -13.8(5)
C9B C10B C11B O5B 178.6(3)
C9B C10B C11B C12B 0.0(5)
O5B C11B C12B C13B -178.2(3)
C10B C11B C12B C13B 0.3(5)
C11B C12B C13B C14B -0.6(5)
C10B C9B C14B C13B -0.2(5)
C7B C9B C14B C13B 179.2(3)
C12B C13B C14B C9B 0.5(6)

loop_
_cod_related_entry_id
_cod_related_entry_database
_cod_related_entry_code
1 ChemSpider 7964392
